data_2014229
loop_
_publ_author_name
'Khalid A. Al-Farhan'

_publ_section_title
;
 Triphenylphosphine oxide--1-naphthoic acid (1/1)
;
_journal_issue 7
_journal_name_full 'Acta Crystallographica Section C'
_journal_page_first o531
_journal_page_last o532
_journal_paper_doi 10.1107/S010827010401279X
_journal_volume 60
_journal_year 2004
_chemical_formula_iupac 'C18 H15 O P, C11 H8 O2'
_chemical_formula_moiety 'C18 H15 O P, C11 H8 O2'
_chemical_formula_sum 'C29 H23 O3 P'
_chemical_formula_weight 450.44
_chemical_melting_point 353
_chemical_name_systematic
;
Triphenylphosphine oxide--1-naphthoic acid (1/1)
;
_space_group_IT_number 14
_symmetry_cell_setting monoclinic
_symmetry_space_group_name_Hall '-P 2yn'
_symmetry_space_group_name_H-M 'P 1 21/n 1'
_atom_sites_solution_hydrogens geom
_atom_sites_solution_primary direct
_atom_sites_solution_secondary difmap
_cell_angle_alpha 90.00
_cell_angle_beta 104.784(7)
_cell_angle_gamma 90.00
_cell_formula_units_Z 4
_cell_length_a 8.9630(10)
_cell_length_b 16.3030(10)
_cell_length_c 16.6730(10)
_cell_measurement_reflns_used 25
_cell_measurement_temperature 296(2)
_cell_measurement_theta_max 17.851
_cell_measurement_theta_min 17.156
_cell_volume 2355.7(3)
_computing_cell_refinement XSCANS
_computing_data_collection 'XSCANS (Siemens, 1995)'
_computing_data_reduction XSCANS
_computing_molecular_graphics 'SHELXTL (Siemens, 1995)'
_computing_publication_material SHELXL97
_computing_structure_refinement 'SHELXL97 (Sheldrick, 1997)'
_computing_structure_solution 'SHELXS97 (Sheldrick, 1997)'
_diffrn_ambient_temperature 296(2)
_diffrn_measured_fraction_theta_full 0.986
_diffrn_measured_fraction_theta_max 0.986
_diffrn_measurement_device_type 'Siemens P4'
_diffrn_measurement_method \q--2\q
_diffrn_radiation_monochromator graphite
_diffrn_radiation_source 'fine-focus sealed tube'
_diffrn_radiation_type MoK\a
_diffrn_radiation_wavelength 0.71073
_diffrn_reflns_av_R_equivalents 0.0214
_diffrn_reflns_av_sigmaI/netI 0.0244
_diffrn_reflns_limit_h_max 10
_diffrn_reflns_limit_h_min -3
_diffrn_reflns_limit_k_max 19
_diffrn_reflns_limit_k_min -8
_diffrn_reflns_limit_l_max 19
_diffrn_reflns_limit_l_min -19
_diffrn_reflns_number 5488
_diffrn_reflns_theta_full 24.98
_diffrn_reflns_theta_max 24.98
_diffrn_reflns_theta_min 1.78
_diffrn_standards_decay_% 0
_diffrn_standards_interval_count 200
_diffrn_standards_number 3
_exptl_absorpt_coefficient_mu 0.145
_exptl_absorpt_correction_type none
_exptl_crystal_colour Colourless
_exptl_crystal_density_diffrn 1.270
_exptl_crystal_density_method 'not measured'
_exptl_crystal_description Plate
_exptl_crystal_F_000 944
_exptl_crystal_size_max 0.30
_exptl_crystal_size_mid 0.28
_exptl_crystal_size_min 0.12
_refine_diff_density_max 0.211
_refine_diff_density_min -0.216
_refine_ls_extinction_method none
_refine_ls_goodness_of_fit_ref 1.006
_refine_ls_hydrogen_treatment mixed
_refine_ls_matrix_type full
_refine_ls_number_parameters 302
_refine_ls_number_reflns 4083
_refine_ls_number_restraints 0
_refine_ls_restrained_S_all 1.006
_refine_ls_R_factor_all 0.0660
_refine_ls_R_factor_gt 0.0412
_refine_ls_shift/su_max 0.001
_refine_ls_shift/su_mean 0.000
_refine_ls_structure_factor_coef Fsqd
_refine_ls_weighting_details 'calc w=1/[\s^2^(Fo^2^)+(0.0476P)^2^+0.545P] where P=(Fo^2^+2Fc^2^)/3'
_refine_ls_weighting_scheme calc
_refine_ls_wR_factor_gt 0.0978
_refine_ls_wR_factor_ref 0.1111
_reflns_number_gt 2933
_reflns_number_total 4083
_reflns_threshold_expression I>2\s(I)
_cod_data_source_file sk1732.cif
_cod_data_source_block I
_cod_depositor_comments
;
The following automatic conversions were performed:
'_symmetry_cell_setting' value 'Monoclinic' changed to 'monoclinic'
according to '/home/saulius/struct/CIF-dictionaries/cif_core.dic'
dictionary named 'cif_core.dic' version 2.4.1 from 2010-06-29.

Automatic conversion script
Id: cif_fix_enum 1527 2010-12-29 10:47:43Z saulius 

The following automatic conversions were performed:

'_symmetry_cell_setting' value 'Monoclinic' changed to 'monoclinic'
according to /home/saulius/struct/CIF-dictionaries/cif_core.dic
dictionary named 'cif_core.dic' version 2.4.1 from 2010-06-29.

Automatic conversion script
Id: cif_fix_values 1715 2011-07-08 13:25:40Z adriana 
;
_cod_original_sg_symbol_H-M 'P 21/n'
_cod_database_code 2014229
_cod_database_fobs_code 2014229

loop_
_symmetry_equiv_pos_as_xyz
'x, y, z'
'-x+1/2, y+1/2, -z+1/2'
'-x, -y, -z'
'x-1/2, -y-1/2, z-1/2'

loop_
_atom_site_label
_atom_site_fract_x
_atom_site_fract_y
_atom_site_fract_z
_atom_site_U_iso_or_equiv
_atom_site_adp_type
_atom_site_calc_flag
_atom_site_refinement_flags
_atom_site_occupancy
_atom_site_disorder_assembly
_atom_site_disorder_group
_atom_site_type_symbol
P1 0.33131(7) 0.89507(3) 0.64862(3) 0.05938(17) Uani d . 1 . . P
O1 0.3885(2) 0.86498(9) 0.57765(10) 0.0822(5) Uani d . 1 . . O
C1 0.3848(2) 0.82843(12) 0.73735(13) 0.0605(5) Uani d . 1 . . C
C2 0.3139(3) 0.83248(14) 0.80250(15) 0.0745(6) Uani d . 1 . . C
H2 0.2326 0.8714 0.8003 0.089 Uiso calc R 1 . . H
C3 0.3593(3) 0.78113(15) 0.87018(16) 0.0872(7) Uani d . 1 . . C
H3 0.3102 0.7848 0.9149 0.105 Uiso calc R 1 . . H
C4 0.4743(3) 0.72499(16) 0.87352(18) 0.0904(8) Uani d . 1 . . C
H4 0.5061 0.6894 0.9206 0.109 Uiso calc R 1 . . H
C5 0.5443(3) 0.71973(15) 0.80935(18) 0.0891(8) Uani d . 1 . . C
H5 0.6244 0.6800 0.8118 0.107 Uiso calc R 1 . . H
C6 0.5006(3) 0.77131(13) 0.74101(15) 0.0740(6) Uani d . 1 . . C
H6 0.5504 0.7674 0.6966 0.089 Uiso calc R 1 . . H
C7 0.4076(2) 0.99553(12) 0.67865(12) 0.0562(5) Uani d . 1 . . C
C8 0.4058(3) 1.03138(14) 0.75291(16) 0.0862(8) Uani d . 1 . . C
H8 0.3607 1.0027 0.7912 0.103 Uiso calc R 1 . . H
C9 0.4686(4) 1.10855(16) 0.77296(19) 0.1023(9) Uani d . 1 . . C
H9 0.4686 1.1326 0.8255 0.123 Uiso calc R 1 . . H
C10 0.5298(3) 1.15025(16) 0.7190(2) 0.0982(9) Uani d . 1 . . C
H10 0.5697 1.2046 0.7323 0.118 Uiso calc R 1 . . H
C11 0.5350(4) 1.11519(18) 0.6459(2) 0.1011(9) Uani d . 1 . . C
H11 0.5812 1.1442 0.6083 0.121 Uiso calc R 1 . . H
C12 0.4740(3) 1.03797(15) 0.62551(15) 0.0783(7) Uani d . 1 . . C
H12 0.4781 1.0137 0.5737 0.094 Uiso calc R 1 . . H
C13 0.1248(2) 0.90161(14) 0.62433(12) 0.0626(5) Uani d . 1 . . C
C14 0.0439(3) 0.97432(16) 0.60884(14) 0.0748(6) Uani d . 1 . . C
H14 0.0983 1.0256 0.6146 0.090 Uiso calc R 1 . . H
C15 -0.1159(3) 0.9735(2) 0.58502(17) 0.0959(8) Uani d . 1 . . C
H15 -0.1721 1.0241 0.5737 0.115 Uiso calc R 1 . . H
C16 -0.1943(3) 0.9001(3) 0.57749(16) 0.1057(10) Uani d . 1 . . C
H16 -0.3050 0.8995 0.5610 0.127 Uiso calc R 1 . . H
C17 -0.1149(4) 0.8284(2) 0.59346(19) 0.1112(10) Uani d . 1 . . C
H17 -0.1699 0.7773 0.5888 0.133 Uiso calc R 1 . . H
C18 0.0428(3) 0.82848(17) 0.61611(17) 0.0937(8) Uani d . 1 . . C
H18 0.0975 0.7774 0.6265 0.112 Uiso calc R 1 . . H
O2 0.3853(2) 0.73940(11) 0.48186(11) 0.0885(5) Uani d . 1 . . O
H1 0.398(4) 0.786(2) 0.522(2) 0.153(13) Uiso d . 1 . . H
O3 0.6091(2) 0.69781(12) 0.56096(14) 0.1119(7) Uani d . 1 . . O
C19 0.5054(3) 0.68998(14) 0.49871(16) 0.0722(6) Uani d . 1 . . C
C20 0.4975(3) 0.62408(13) 0.43539(14) 0.0681(6) Uani d . 1 . . C
C21 0.3790(3) 0.62752(16) 0.36478(15) 0.0845(7) Uani d . 1 . . C
H21 0.3072 0.6723 0.3574 0.101 Uiso calc R 1 . . H
C22 0.3603(4) 0.5673(2) 0.30327(16) 0.1011(9) Uani d . 1 . . C
H22 0.2774 0.5714 0.2539 0.121 Uiso calc R 1 . . H
C23 0.4593(4) 0.50337(19) 0.31352(17) 0.0962(9) Uani d . 1 . . C
H23 0.4451 0.4620 0.2713 0.115 Uiso calc R 1 . . H
C24 0.5825(3) 0.49611(14) 0.38462(15) 0.0757(7) Uani d . 1 . . C
C25 0.6837(4) 0.42814(17) 0.3952(2) 0.0941(9) Uani d . 1 . . C
H25 0.6675 0.3866 0.3530 0.113 Uiso calc R 1 . . H
C26 0.8024(4) 0.42052(19) 0.4632(2) 0.1019(9) Uani d . 1 . . C
H26 0.8703 0.3741 0.4692 0.122 Uiso calc R 1 . . H
C27 0.8258(4) 0.4807(2) 0.5249(2) 0.0990(8) Uani d . 1 . . C
H27 0.9104 0.4752 0.5733 0.119 Uiso calc R 1 . . H
C28 0.7303(3) 0.54723(16) 0.51765(17) 0.0819(7) Uani d . 1 . . C
H28 0.7489 0.5876 0.5610 0.098 Uiso calc R 1 . . H
C29 0.6048(3) 0.55750(14) 0.44734(14) 0.0678(6) Uani d . 1 . . C

loop_
_atom_site_aniso_label
_atom_site_aniso_U_11
_atom_site_aniso_U_22
_atom_site_aniso_U_33
_atom_site_aniso_U_12
_atom_site_aniso_U_13
_atom_site_aniso_U_23
P1 0.0665(3) 0.0520(3) 0.0647(3) -0.0007(3) 0.0259(3) -0.0049(3)
O1 0.1055(13) 0.0719(10) 0.0834(10) 0.0000(9) 0.0499(9) -0.0135(8)
C1 0.0607(12) 0.0467(10) 0.0744(13) -0.0012(9) 0.0178(10) -0.0031(9)
C2 0.0821(15) 0.0625(13) 0.0854(15) 0.0108(12) 0.0332(13) 0.0118(12)
C3 0.107(2) 0.0750(16) 0.0835(16) 0.0081(15) 0.0323(15) 0.0136(13)
C4 0.108(2) 0.0671(15) 0.0865(18) 0.0047(15) 0.0069(16) 0.0094(13)
C5 0.0827(18) 0.0640(15) 0.110(2) 0.0200(13) 0.0044(16) -0.0016(15)
C6 0.0696(14) 0.0626(13) 0.0889(16) 0.0054(12) 0.0185(12) -0.0092(12)
C7 0.0548(11) 0.0536(11) 0.0638(12) 0.0025(9) 0.0216(9) 0.0028(9)
C8 0.120(2) 0.0642(14) 0.0904(17) -0.0264(14) 0.0572(16) -0.0126(13)
C9 0.139(3) 0.0724(16) 0.108(2) -0.0297(17) 0.0553(19) -0.0240(15)
C10 0.108(2) 0.0644(15) 0.126(2) -0.0254(15) 0.0371(19) -0.0011(16)
C11 0.117(2) 0.0866(19) 0.107(2) -0.0305(17) 0.0419(18) 0.0209(17)
C12 0.0894(17) 0.0788(16) 0.0710(14) -0.0112(13) 0.0285(13) 0.0080(12)
C13 0.0643(12) 0.0684(13) 0.0542(11) -0.0065(11) 0.0134(9) -0.0010(10)
C14 0.0682(15) 0.0799(16) 0.0767(15) 0.0024(12) 0.0191(12) 0.0110(12)
C15 0.0691(17) 0.125(2) 0.0898(18) 0.0177(17) 0.0133(14) 0.0225(17)
C16 0.0651(16) 0.171(3) 0.0726(16) -0.021(2) 0.0022(13) 0.010(2)
C17 0.089(2) 0.123(3) 0.107(2) -0.044(2) -0.0015(18) -0.001(2)
C18 0.0843(19) 0.0784(16) 0.108(2) -0.0220(15) 0.0057(16) -0.0053(15)
O2 0.1228(15) 0.0644(10) 0.0789(11) 0.0064(11) 0.0268(10) -0.0061(9)
O3 0.0828(12) 0.1111(15) 0.1352(16) -0.0169(11) 0.0156(12) -0.0631(13)
C19 0.0793(16) 0.0651(14) 0.0801(15) -0.0293(13) 0.0348(13) -0.0139(12)
C20 0.0880(16) 0.0591(13) 0.0681(13) -0.0210(12) 0.0397(12) -0.0070(10)
C21 0.108(2) 0.0791(16) 0.0693(15) -0.0089(15) 0.0279(14) -0.0054(12)
C22 0.130(3) 0.106(2) 0.0661(16) -0.019(2) 0.0214(16) -0.0152(15)
C23 0.134(3) 0.0879(19) 0.0771(17) -0.0266(19) 0.0465(18) -0.0269(15)
C24 0.0996(18) 0.0657(14) 0.0784(16) -0.0253(13) 0.0530(15) -0.0124(12)
C25 0.119(2) 0.0724(17) 0.116(2) -0.0190(17) 0.076(2) -0.0144(16)
C26 0.105(2) 0.088(2) 0.132(3) -0.0034(18) 0.065(2) 0.001(2)
C27 0.0868(19) 0.102(2) 0.115(2) -0.0078(17) 0.0395(17) 0.0030(19)
C28 0.0818(17) 0.0800(17) 0.0932(18) -0.0213(14) 0.0390(15) -0.0105(14)
C29 0.0798(15) 0.0649(13) 0.0714(14) -0.0269(12) 0.0427(12) -0.0060(11)

loop_
_atom_type_symbol
_atom_type_description
_atom_type_scat_dispersion_real
_atom_type_scat_dispersion_imag
_atom_type_scat_source
C C 0.0033 0.0016 'International Tables Vol C Tables 4.2.6.8 and 6.1.1.4'
H H 0.0000 0.0000 'International Tables Vol C Tables 4.2.6.8 and 6.1.1.4'
O O 0.0106 0.0060 'International Tables Vol C Tables 4.2.6.8 and 6.1.1.4'
P P 0.1023 0.0942 'International Tables Vol C Tables 4.2.6.8 and 6.1.1.4'

loop_
_geom_angle_atom_site_label_1
_geom_angle_atom_site_label_2
_geom_angle_atom_site_label_3
_geom_angle
_geom_angle_publ_flag
O1 P1 C1 112.42(10) yes
O1 P1 C7 109.77(9) yes
O1 P1 C13 112.66(10) yes
C1 P1 C7 108.59(9) yes
C1 P1 C13 105.34(10) yes
C7 P1 C13 107.83(10) yes
C6 C1 C2 118.9(2) ?
C2 C1 P1 122.26(16) yes
C6 C1 P1 118.82(17) yes
C3 C2 C1 120.7(2) ?
C3 C2 H2 119.6 ?
C1 C2 H2 119.6 ?
C4 C3 C2 120.0(3) ?
C4 C3 H3 120.0 ?
C2 C3 H3 120.0 ?
C3 C4 C5 119.9(2) ?
C3 C4 H4 120.0 ?
C5 C4 H4 120.0 ?
C4 C5 C6 120.7(2) ?
C4 C5 H5 119.6 ?
C6 C5 H5 119.6 ?
C1 C6 C5 119.7(2) ?
C1 C6 H6 120.2 ?
C5 C6 H6 120.2 ?
C8 C7 C12 118.3(2) ?
C8 C7 P1 123.26(16) yes
C12 C7 P1 118.45(17) yes
C7 C8 C9 120.5(2) ?
C7 C8 H8 119.7 ?
C9 C8 H8 119.8 ?
C10 C9 C8 120.4(3) ?
C10 C9 H9 119.8 ?
C8 C9 H9 119.8 ?
C9 C10 C11 119.9(3) ?
C9 C10 H10 120.0 ?
C11 C10 H10 120.0 ?
C10 C11 C12 120.2(2) ?
C10 C11 H11 119.9 ?
C12 C11 H11 119.9 ?
C7 C12 C11 120.7(2) ?
C7 C12 H12 119.7 ?
C11 C12 H12 119.7 ?
C14 C13 C18 118.6(2) ?
C14 C13 P1 123.81(17) yes
C18 C13 P1 117.46(19) yes
C13 C14 C15 120.1(2) ?
C13 C14 H14 120.0 ?
C15 C14 H14 120.0 ?
C16 C15 C14 120.1(3) ?
C16 C15 H15 120.0 ?
C14 C15 H15 120.0 ?
C17 C16 C15 120.0(3) ?
C17 C16 H16 120.0 ?
C15 C16 H16 120.0 ?
C16 C17 C18 120.4(3) ?
C16 C17 H17 119.8 ?
C18 C17 H17 119.8 ?
C17 C18 C13 120.8(3) ?
C17 C18 H18 119.6 ?
C13 C18 H18 119.6 ?
C19 O2 H1 112(2) ?
O3 C19 O2 121.7(2) yes
O3 C19 C20 124.7(3) yes
O2 C19 C20 113.6(2) yes
C21 C20 C29 119.8(2) ?
C21 C20 C19 117.6(2) yes
C29 C20 C19 122.6(2) yes
C20 C21 C22 121.5(3) ?
C20 C21 H21 119.2 ?
C22 C21 H21 119.2 ?
C23 C22 C21 119.8(3) ?
C23 C22 H22 120.1 ?
C21 C22 H22 120.1 ?
C22 C23 C24 121.4(3) ?
C22 C23 H23 119.3 ?
C24 C23 H23 119.3 ?
C23 C24 C25 120.8(3) ?
C23 C24 C29 119.6(3) ?
C25 C24 C29 119.6(3) ?
C26 C25 C24 121.3(3) ?
C26 C25 H25 119.3 ?
C24 C25 H25 119.3 ?
C25 C26 C27 119.5(3) ?
C25 C26 H26 120.2 ?
C27 C26 H26 120.2 ?
C28 C27 C26 121.2(3) ?
C28 C27 H27 119.4 ?
C26 C27 H27 119.4 ?
C27 C28 C29 121.0(3) ?
C27 C28 H28 119.5 ?
C29 C28 H28 119.5 ?
C28 C29 C24 117.3(2) ?
C28 C29 C20 124.8(2) ?
C24 C29 C20 117.9(2) ?

loop_
_geom_bond_atom_site_label_1
_geom_bond_atom_site_label_2
_geom_bond_site_symmetry_2
_geom_bond_distance
_geom_bond_publ_flag
P1 O1 . 1.4880(15) yes
P1 C1 . 1.799(2) yes
P1 C7 . 1.796(2) yes
P1 C13 . 1.794(2) yes
C1 C6 . 1.384(3) ?
C1 C2 . 1.393(3) ?
C2 C3 . 1.380(3) ?
C2 H2 . 0.9600 ?
C3 C4 . 1.369(4) ?
C3 H3 . 0.9600 ?
C4 C5 . 1.374(4) ?
C4 H4 . 0.9600 ?
C5 C6 . 1.390(3) ?
C5 H5 . 0.9600 ?
C6 H6 . 0.9600 ?
C7 C8 . 1.373(3) ?
C7 C12 . 1.374(3) ?
C8 C9 . 1.384(3) ?
C8 H8 . 0.9600 ?
C9 C10 . 1.351(4) ?
C9 H9 . 0.9600 ?
C10 C11 . 1.357(4) ?
C10 H10 . 0.9600 ?
C11 C12 . 1.380(4) ?
C11 H11 . 0.9600 ?
C12 H12 . 0.9600 ?
C13 C14 . 1.379(3) ?
C13 C18 . 1.389(3) ?
C14 C15 . 1.385(3) ?
C14 H14 . 0.9600 ?
C15 C16 . 1.377(4) ?
C15 H15 . 0.9600 ?
C16 C17 . 1.359(5) ?
C16 H16 . 0.9600 ?
C17 C18 . 1.366(4) ?
C17 H17 . 0.9600 ?
C18 H18 . 0.9600 ?
C19 C20 . 1.495(3) yes
O2 C19 . 1.316(3) yes
O2 H1 . 1.00(4) yes
O3 C19 . 1.210(3) yes
C20 C21 . 1.371(3) ?
C20 C29 . 1.430(3) ?
C21 C22 . 1.398(4) ?
C21 H21 . 0.9600 ?
C22 C23 . 1.351(4) ?
C22 H22 . 0.9600 ?
C23 C24 . 1.404(4) ?
C23 H23 . 0.9600 ?
C24 C25 . 1.414(4) ?
C24 C29 . 1.424(3) ?
C25 C26 . 1.348(4) ?
C25 H25 . 0.9600 ?
C26 C27 . 1.398(4) ?
C26 H26 . 0.9600 ?
C27 C28 . 1.368(4) ?
C27 H27 . 0.9600 ?
C28 C29 . 1.412(3) ?
C28 H28 . 0.9600 ?

loop_
_geom_hbond_atom_site_label_D
_geom_hbond_atom_site_label_H
_geom_hbond_atom_site_label_A
_geom_hbond_site_symmetry_A
_geom_hbond_distance_DH
_geom_hbond_distance_HA
_geom_hbond_distance_DA
_geom_hbond_angle_DHA
_geom_hbond_publ_flag
O2 H1 O1 . 1.00(3) 1.60(3) 2.592(2) 170(3) yes
C11 H11 O2 3_676 0.96 2.49 3.383(4) 156 yes
C17 H17 O3 1_455 0.96 2.31 3.203(4) 154 yes

loop_
_geom_torsion_atom_site_label_1
_geom_torsion_atom_site_label_2
_geom_torsion_atom_site_label_3
_geom_torsion_atom_site_label_4
_geom_torsion
_geom_torsion_publ_flag
O1 P1 C1 C6 16.3(2) yes
C13 P1 C1 C6 139.37(17) ?
C7 P1 C1 C6 -105.33(18) ?
O1 P1 C1 C2 -163.81(18) ?
C13 P1 C1 C2 -40.8(2) ?
C7 P1 C1 C2 74.5(2) ?
C6 C1 C2 C3 0.7(4) ?
P1 C1 C2 C3 -179.11(19) ?
C1 C2 C3 C4 -0.5(4) ?
C2 C3 C4 C5 -0.1(4) ?
C3 C4 C5 C6 0.5(4) ?
C2 C1 C6 C5 -0.4(3) ?
P1 C1 C6 C5 179.50(18) ?
C4 C5 C6 C1 -0.3(4) ?
O1 P1 C7 C8 -164.4(2) ?
C13 P1 C7 C8 72.6(2) ?
C1 P1 C7 C8 -41.1(2) ?
O1 P1 C7 C12 14.2(2) yes
C13 P1 C7 C12 -108.85(19) ?
C1 P1 C7 C12 137.48(18) ?
C12 C7 C8 C9 0.5(4) ?
P1 C7 C8 C9 179.0(2) ?
C7 C8 C9 C10 1.2(5) ?
C8 C9 C10 C11 -2.4(5) ?
C9 C10 C11 C12 1.8(5) ?
C8 C7 C12 C11 -1.0(4) ?
P1 C7 C12 C11 -179.7(2) ?
C10 C11 C12 C7 -0.1(4) ?
O1 P1 C13 C14 -104.48(19) ?
C7 P1 C13 C14 16.8(2) ?
C1 P1 C13 C14 132.63(19) ?
O1 P1 C13 C18 71.7(2) yes
C7 P1 C13 C18 -167.05(18) ?
C1 P1 C13 C18 -51.2(2) ?
C18 C13 C14 C15 -0.5(3) ?
P1 C13 C14 C15 175.61(18) ?
C13 C14 C15 C16 0.6(4) ?
C14 C15 C16 C17 0.0(4) ?
C15 C16 C17 C18 -0.7(5) ?
C16 C17 C18 C13 0.8(5) ?
C14 C13 C18 C17 -0.2(4) ?
P1 C13 C18 C17 -176.6(2) ?
O3 C19 C20 C21 -174.7(2) yes
O2 C19 C20 C21 6.8(3) ?
O3 C19 C20 C29 7.4(3) ?
O2 C19 C20 C29 -171.15(18) ?
C29 C20 C21 C22 -0.3(4) ?
C19 C20 C21 C22 -178.3(2) ?
C20 C21 C22 C23 1.0(4) ?
C21 C22 C23 C24 -0.6(4) ?
C22 C23 C24 C25 178.9(3) ?
C22 C23 C24 C29 -0.4(4) ?
C23 C24 C25 C26 -180.0(3) ?
C29 C24 C25 C26 -0.7(4) ?
C24 C25 C26 C27 0.3(4) ?
C25 C26 C27 C28 0.1(4) ?
C26 C27 C28 C29 -0.1(4) ?
C27 C28 C29 C24 -0.2(3) ?
C27 C28 C29 C20 178.6(2) ?
C23 C24 C29 C28 179.9(2) ?
C25 C24 C29 C28 0.6(3) ?
C23 C24 C29 C20 1.0(3) ?
C25 C24 C29 C20 -178.32(19) yes
C21 C20 C29 C28 -179.5(2) ?
C19 C20 C29 C28 -1.6(3) ?
C21 C20 C29 C24 -0.7(3) ?
C19 C20 C29 C24 177.23(18) ?

loop_
_cod_related_entry_id
_cod_related_entry_database
_cod_related_entry_code
1 ChemSpider 21107600
